data_4128781
loop_
_publ_author_name
'Queen, Joshua D.'
'Bursch, Markus'
'Seibert, Jakob'
'Maurer, Leonard R.'
'Ellis, Bobby D.'
'Fettinger, James C.'
'Grimme, Stefan'
'Power, Philip P.'

_publ_section_title
;
 Isolation and Computational Studies of a Series of Terphenyl Substituted
 Diplumbynes with Ligand Dependent Lead-Lead Multiple-Bonding Character.
;
_journal_issue 36
_journal_name_full 'Journal of the American Chemical Society'
_journal_page_first 14370
_journal_page_last 14383
_journal_paper_doi 10.1021/jacs.9b07072
_journal_volume 141
_journal_year 2019
_chemical_formula_moiety '4(C42 H61 Pb), 3(C7 H8)'
_chemical_formula_sum 'C189 H268 Pb4'
_chemical_formula_weight 3368.78
_chemical_properties_physical Air-sensitive,Moisture-sensitive,Light-sensitive
_space_group_crystal_system monoclinic
_space_group_IT_number 14
_space_group_name_Hall '-P 2yn'
_space_group_name_H-M_alt 'P 1 21/n 1'
_atom_sites_solution_hydrogens geom
_audit_creation_method SHELXL-2017/1
_audit_update_record
;
2019-04-15 deposited with the CCDC.	2019-07-03 downloaded from the CCDC.
;
_cell_angle_alpha 90
_cell_angle_beta 104.2710(10)
_cell_angle_gamma 90
_cell_formula_units_Z 2
_cell_length_a 18.3288(13)
_cell_length_b 23.6315(17)
_cell_length_c 20.2841(15)
_cell_measurement_reflns_used 9818
_cell_measurement_temperature 90(2)
_cell_measurement_theta_max 30.54
_cell_measurement_theta_min 2.28
_cell_volume 8514.7(11)
_computing_cell_refinement 'SAINT (8.37a) (Bruker, 2016)'
_computing_data_collection 'Apex2 (2014.9-1) (Bruker, 2014)'
_computing_data_reduction 'SAINT (8.37a) (Bruker, 2016)'
_computing_molecular_graphics 'Bruker SHELXTL'
_computing_publication_material 'Bruker SHELXTL'
_computing_structure_refinement 'SHELXL-2017/1 (Sheldrick, 2017)'
_computing_structure_solution 'SHELXT (Sheldrick, 2014)'
_diffrn_ambient_temperature 90(2)
_diffrn_measured_fraction_theta_full 1.000
_diffrn_measured_fraction_theta_max 1.000
_diffrn_measurement_device_type 'Bruker APEX-II CCD'
_diffrn_measurement_method '\f and \w scans'
_diffrn_radiation_type MoK\a
_diffrn_radiation_wavelength 0.71073
_diffrn_reflns_av_R_equivalents 0.0419
_diffrn_reflns_av_unetI/netI 0.0340
_diffrn_reflns_Laue_measured_fraction_full 1.000
_diffrn_reflns_Laue_measured_fraction_max 1.000
_diffrn_reflns_limit_h_max 25
_diffrn_reflns_limit_h_min -25
_diffrn_reflns_limit_k_max 33
_diffrn_reflns_limit_k_min -33
_diffrn_reflns_limit_l_max 28
_diffrn_reflns_limit_l_min -28
_diffrn_reflns_number 96170
_diffrn_reflns_point_group_measured_fraction_full 1.000
_diffrn_reflns_point_group_measured_fraction_max 1.000
_diffrn_reflns_theta_full 25.242
_diffrn_reflns_theta_max 30.000
_diffrn_reflns_theta_min 1.595
_exptl_absorpt_coefficient_mu 3.992
_exptl_absorpt_correction_T_max 0.6478
_exptl_absorpt_correction_T_min 0.4754
_exptl_absorpt_correction_type multi-scan
_exptl_absorpt_process_details 'SADABS 2016/2 (Sheldrick, 2016)'
_exptl_crystal_colour Red
_exptl_crystal_density_diffrn 1.314
_exptl_crystal_description Parallelepiped
_exptl_crystal_F_000 3460
_exptl_crystal_size_max 0.252
_exptl_crystal_size_mid 0.125
_exptl_crystal_size_min 0.068
_refine_diff_density_max 1.384
_refine_diff_density_min -0.977
_refine_diff_density_rms 0.090
_refine_ls_extinction_method none
_refine_ls_goodness_of_fit_ref 1.005
_refine_ls_hydrogen_treatment constr
_refine_ls_matrix_type full
_refine_ls_number_parameters 915
_refine_ls_number_reflns 24841
_refine_ls_number_restraints 37
_refine_ls_restrained_S_all 1.006
_refine_ls_R_factor_all 0.0489
_refine_ls_R_factor_gt 0.0283
_refine_ls_shift/su_max 0.003
_refine_ls_shift/su_mean 0.000
_refine_ls_structure_factor_coef Fsqd
_refine_ls_weighting_details 'w=1/[\s^2^(Fo^2^)+(0.0234P)^2^+8.5716P] where P=(Fo^2^+2Fc^2^)/3'
_refine_ls_weighting_scheme calc
_refine_ls_wR_factor_gt 0.0576
_refine_ls_wR_factor_ref 0.0644
_reflns_Friedel_coverage 0.000
_reflns_number_gt 18353
_reflns_number_total 24841
_reflns_threshold_expression 'I > 2\s(I)'
_cod_data_source_file ja9b07072_si_004.cif
_cod_data_source_block JQ57FMI
_cod_depositor_comments
;
The following automatic conversions were performed:

data item '_exptl_absorpt_correction_type' value 'Multi-scan' was
changed to 'multi-scan' in accordance with the
/home/data/users/saulius/crontab/automatic-downloads/current/ACS/lib/dictionaries/cif_core.dic
dictionary named 'cif_core.dic' version 2.4.2 last updated on
2011-04-26.

Automatic conversion script
Id: cif_fix_values 6909 2019-04-08 15:41:33Z antanas 
;
_cod_original_sg_symbol_H-M 'P 21/n'
_cod_database_code 4128781
_shelx_shelxl_version_number 2017/1
_shelx_space_group_comment
; 
The symmetry employed for this shelxl refinement is uniquely defined 
by the following loop, which should always be used as a source of 
symmetry information in preference to the above space-group names. 
They are only intended as comments. 
;
_shelx_estimated_absorpt_t_min 0.433
_shelx_estimated_absorpt_t_max 0.773

loop_
_space_group_symop_operation_xyz
'x, y, z'
'-x+1/2, y+1/2, -z+1/2'
'-x, -y, -z'
'x-1/2, -y-1/2, z-1/2'

loop_
_atom_site_label
_atom_site_type_symbol
_atom_site_fract_x
_atom_site_fract_y
_atom_site_fract_z
_atom_site_U_iso_or_equiv
_atom_site_adp_type
_atom_site_occupancy
_atom_site_site_symmetry_order
_atom_site_calc_flag
_atom_site_refinement_flags_posn
_atom_site_refinement_flags_adp
_atom_site_refinement_flags_occupancy
_atom_site_disorder_assembly
_atom_site_disorder_group
Pb1 Pb 0.48902(2) 0.72331(2) 0.33922(2) 0.02230(3) Uani 1 1 d . . . . .
Pb2 Pb 0.37120(2) 0.77682(2) 0.40187(2) 0.01967(3) Uani 1 1 d . . . . .
C1 C 0.60697(13) 0.76453(10) 0.37130(12) 0.0154(5) Uani 1 1 d . . . . .
C2 C 0.61239(13) 0.82377(10) 0.36642(11) 0.0146(4) Uani 1 1 d . . . . .
C3 C 0.68341(14) 0.84873(10) 0.37001(12) 0.0164(5) Uani 1 1 d . . . . .
C4 C 0.74636(14) 0.81362(10) 0.38044(13) 0.0185(5) Uani 1 1 d . . . . .
H4 H 0.794278 0.830687 0.385000 0.022 Uiso 1 1 calc R U . . .
C5 C 0.74283(13) 0.75484(10) 0.38453(13) 0.0175(5) Uani 1 1 d . . . . .
C6 C 0.67143(13) 0.73005(10) 0.37882(12) 0.0149(4) Uani 1 1 d . . . . .
C7 C 0.69403(15) 0.91195(10) 0.36206(14) 0.0218(5) Uani 1 1 d . . . . .
H7 H 0.643177 0.930068 0.349662 0.026 Uiso 1 1 calc R U . . .
C8 C 0.73897(16) 0.93834(12) 0.42903(16) 0.0291(6) Uani 1 1 d . . . . .
H8A H 0.711700 0.932672 0.464437 0.044 Uiso 1 1 calc R U . . .
H8B H 0.745368 0.978955 0.422462 0.044 Uiso 1 1 calc R U . . .
H8C H 0.788493 0.920231 0.442914 0.044 Uiso 1 1 calc R U . . .
C9 C 0.73375(18) 0.92462(12) 0.30505(16) 0.0329(7) Uani 1 1 d . . . . .
H9A H 0.785610 0.910559 0.318351 0.049 Uiso 1 1 calc R U . . .
H9B H 0.734168 0.965563 0.297472 0.049 Uiso 1 1 calc R U . . .
H9C H 0.706734 0.905807 0.263062 0.049 Uiso 1 1 calc R U . . .
C10 C 0.81519(13) 0.72048(11) 0.39429(15) 0.0235(5) Uani 1 1 d . . . . .
H10 H 0.801028 0.679550 0.389603 0.028 Uiso 1 1 calc R U . . .
C11 C 0.86698(15) 0.72917(13) 0.46531(17) 0.0340(7) Uani 1 1 d . . . . .
H11A H 0.911453 0.704929 0.470769 0.051 Uiso 1 1 calc R U . . .
H11B H 0.839902 0.719277 0.499766 0.051 Uiso 1 1 calc R U . . .
H11C H 0.882744 0.768877 0.470866 0.051 Uiso 1 1 calc R U . . .
C12 C 0.85747(17) 0.73452(13) 0.33970(18) 0.0344(7) Uani 1 1 d . . . . .
H12A H 0.823129 0.730779 0.294487 0.052 Uiso 1 1 calc R U . . .
H12B H 0.899787 0.708320 0.343708 0.052 Uiso 1 1 calc R U . . .
H12C H 0.876465 0.773410 0.346068 0.052 Uiso 1 1 calc R U . . .
C13 C 0.54133(13) 0.85869(10) 0.35466(12) 0.0151(4) Uani 1 1 d . . . . .
C14 C 0.49399(14) 0.86431(10) 0.28840(12) 0.0182(5) Uani 1 1 d . . . . .
C15 C 0.42832(14) 0.89720(10) 0.27862(12) 0.0185(5) Uani 1 1 d . . . . .
H15 H 0.397140 0.901148 0.233904 0.022 Uiso 1 1 calc R U . . .
C16 C 0.40738(13) 0.92407(10) 0.33185(12) 0.0160(5) Uani 1 1 d . . . . .
C17 C 0.45347(13) 0.91690(10) 0.39690(12) 0.0154(4) Uani 1 1 d . . . . .
H17 H 0.439213 0.934276 0.434071 0.019 Uiso 1 1 calc R U . . .
C18 C 0.52005(13) 0.88515(10) 0.40995(12) 0.0147(4) Uani 1 1 d . . . . .
C19 C 0.51613(17) 0.84202(13) 0.22544(13) 0.0300(7) Uani 1 1 d . . . . .
H19 H 0.560536 0.816412 0.240679 0.036 Uiso 1 1 calc R U . . .
C20 C 0.4531(2) 0.80871(16) 0.17744(16) 0.0434(9) Uani 1 1 d . . . . .
H20A H 0.438663 0.776486 0.201867 0.065 Uiso 1 1 calc R U . . .
H20B H 0.470952 0.794910 0.138602 0.065 Uiso 1 1 calc R U . . .
H20C H 0.409459 0.833414 0.161131 0.065 Uiso 1 1 calc R U . . .
C21 C 0.5396(2) 0.89190(16) 0.18743(17) 0.0464(9) Uani 1 1 d . . . . .
H21A H 0.495836 0.916143 0.169403 0.070 Uiso 1 1 calc R U . . .
H21B H 0.559267 0.877749 0.149794 0.070 Uiso 1 1 calc R U . . .
H21C H 0.578706 0.913815 0.218695 0.070 Uiso 1 1 calc R U . . .
C22 C 0.33839(14) 0.96271(10) 0.31858(12) 0.0176(5) Uani 1 1 d . . . . .
H22 H 0.326423 0.970342 0.363255 0.021 Uiso 1 1 calc R U . . .
C23 C 0.26875(15) 0.93545(12) 0.27152(14) 0.0264(6) Uani 1 1 d . . . . .
H23A H 0.278077 0.929170 0.226550 0.040 Uiso 1 1 calc R U . . .
H23B H 0.225332 0.960625 0.267224 0.040 Uiso 1 1 calc R U . . .
H23C H 0.258354 0.899164 0.290744 0.040 Uiso 1 1 calc R U . . .
C24 C 0.35497(16) 1.01956(11) 0.28908(15) 0.0259(6) Uani 1 1 d . . . . .
H24A H 0.395998 1.038640 0.321656 0.039 Uiso 1 1 calc R U . . .
H24B H 0.309763 1.043309 0.280264 0.039 Uiso 1 1 calc R U . . .
H24C H 0.369763 1.013123 0.246436 0.039 Uiso 1 1 calc R U . . .
C25 C 0.56847(14) 0.88044(11) 0.48251(12) 0.0187(5) Uani 1 1 d . . . . .
H25 H 0.618455 0.864646 0.480390 0.022 Uiso 1 1 calc R U . . .
C26 C 0.53270(18) 0.83929(13) 0.52460(14) 0.0315(7) Uani 1 1 d . . . . .
H26A H 0.482267 0.852703 0.525170 0.047 Uiso 1 1 calc R U . . .
H26B H 0.564089 0.837501 0.571267 0.047 Uiso 1 1 calc R U . . .
H26C H 0.529024 0.801516 0.504092 0.047 Uiso 1 1 calc R U . . .
C27 C 0.58209(15) 0.93806(11) 0.51825(14) 0.0247(6) Uani 1 1 d . . . . .
H27A H 0.602895 0.964450 0.490371 0.037 Uiso 1 1 calc R U . . .
H27B H 0.617741 0.933602 0.562699 0.037 Uiso 1 1 calc R U . . .
H27C H 0.534354 0.952943 0.524521 0.037 Uiso 1 1 calc R U . . .
C28 C 0.66278(13) 0.66663(10) 0.37785(13) 0.0175(5) Uani 1 1 d . . . . .
C29 C 0.67550(14) 0.63584(11) 0.43947(14) 0.0227(5) Uani 1 1 d . . . . .
C30 C 0.66780(17) 0.57684(12) 0.43608(17) 0.0327(7) Uani 1 1 d . . . . .
H30 H 0.676029 0.556034 0.477332 0.039 Uiso 1 1 calc R U . . .
C31 C 0.64866(19) 0.54756(12) 0.37493(19) 0.0385(8) Uani 1 1 d D . . . .
C32 C 0.63688(17) 0.57833(12) 0.31522(17) 0.0317(7) Uani 1 1 d . . . . .
H32 H 0.623406 0.558859 0.272980 0.038 Uiso 1 1 calc R U . . .
C33 C 0.64420(14) 0.63719(11) 0.31516(14) 0.0212(5) Uani 1 1 d . . . . .
C34 C 0.69571(15) 0.66605(13) 0.50772(14) 0.0259(6) Uani 1 1 d . . . . .
H34 H 0.717182 0.703804 0.500572 0.031 Uiso 1 1 calc R U . . .
C35 C 0.62472(16) 0.67644(16) 0.53347(15) 0.0370(7) Uani 1 1 d . . . . .
H35A H 0.587995 0.697864 0.499262 0.055 Uiso 1 1 calc R U . . .
H35B H 0.638095 0.698037 0.575994 0.055 Uiso 1 1 calc R U . . .
H35C H 0.602789 0.640058 0.541560 0.055 Uiso 1 1 calc R U . . .
C36 C 0.75499(18) 0.63447(16) 0.56203(17) 0.0422(8) Uani 1 1 d . . . . .
H36A H 0.732888 0.599711 0.574983 0.063 Uiso 1 1 calc R U . . .
H36B H 0.771801 0.658696 0.602119 0.063 Uiso 1 1 calc R U . . .
H36C H 0.798091 0.624867 0.543622 0.063 Uiso 1 1 calc R U . . .
C37 C 0.6368(3) 0.48272(18) 0.3636(3) 0.0285(11) Uani 0.65 1 d D . P A 1
H37 H 0.604635 0.475855 0.316737 0.034 Uiso 0.65 1 calc R U P A 1
C38 C 0.5988(4) 0.4575(3) 0.4151(3) 0.0357(15) Uani 0.65 1 d D . P A 1
H38A H 0.592961 0.416633 0.407753 0.053 Uiso 0.65 1 calc R U P A 1
H38B H 0.549086 0.474899 0.409825 0.053 Uiso 0.65 1 calc R U P A 1
H38C H 0.629604 0.464802 0.461143 0.053 Uiso 0.65 1 calc R U P A 1
C39 C 0.7131(3) 0.4556(2) 0.3700(3) 0.0375(12) Uani 0.65 1 d D U P A 1
H39A H 0.707440 0.414329 0.367533 0.056 Uiso 0.65 1 calc R U P A 1
H39B H 0.746814 0.466099 0.413693 0.056 Uiso 0.65 1 calc R U P A 1
H39C H 0.734333 0.468714 0.332837 0.056 Uiso 0.65 1 calc R U P A 1
C37B C 0.6573(5) 0.4837(3) 0.3928(5) 0.032(2) Uani 0.35 1 d D . P A 2
H37B H 0.694268 0.476716 0.437325 0.038 Uiso 0.35 1 calc R U P A 2
C38B C 0.5791(6) 0.4645(7) 0.3933(7) 0.0357(15) Uani 0.35 1 d D . P A 2
H38D H 0.579765 0.423816 0.403110 0.053 Uiso 0.35 1 calc R U P A 2
H38E H 0.544946 0.471812 0.348792 0.053 Uiso 0.35 1 calc R U P A 2
H38F H 0.561844 0.485218 0.428461 0.053 Uiso 0.35 1 calc R U P A 2
C39B C 0.6807(6) 0.4554(4) 0.3339(5) 0.036(2) Uani 0.35 1 d D U P A 2
H39D H 0.686588 0.414592 0.342412 0.054 Uiso 0.35 1 calc R U P A 2
H39E H 0.728652 0.471359 0.329561 0.054 Uiso 0.35 1 calc R U P A 2
H39F H 0.642006 0.461882 0.291678 0.054 Uiso 0.35 1 calc R U P A 2
C40 C 0.63759(16) 0.66658(12) 0.24707(14) 0.0255(6) Uani 1 1 d . . . . .
H40 H 0.639840 0.708353 0.255180 0.031 Uiso 1 1 calc R U . . .
C41 C 0.56373(18) 0.65328(15) 0.19439(16) 0.0386(8) Uani 1 1 d . . . . .
H41A H 0.560090 0.612421 0.185960 0.058 Uiso 1 1 calc R U . . .
H41B H 0.562978 0.673168 0.151826 0.058 Uiso 1 1 calc R U . . .
H41C H 0.521018 0.665771 0.211763 0.058 Uiso 1 1 calc R U . . .
C42 C 0.70519(17) 0.64989(14) 0.21856(15) 0.0341(7) Uani 1 1 d . . . . .
H42A H 0.752072 0.656233 0.253373 0.051 Uiso 1 1 calc R U . . .
H42B H 0.705206 0.673006 0.178449 0.051 Uiso 1 1 calc R U . . .
H42C H 0.701254 0.609815 0.205726 0.051 Uiso 1 1 calc R U . . .
C43 C 0.29834(12) 0.71484(10) 0.44643(12) 0.0143(4) Uani 1 1 d . . . . .
C44 C 0.26401(13) 0.66875(10) 0.40558(12) 0.0160(4) Uani 1 1 d . . . . .
C45 C 0.20501(13) 0.63848(11) 0.42319(13) 0.0180(5) Uani 1 1 d . . . . .
C46 C 0.18002(14) 0.65755(11) 0.47895(13) 0.0226(5) Uani 1 1 d . . . . .
H46 H 0.140334 0.637466 0.491036 0.027 Uiso 1 1 calc R U . . .
C47 C 0.21017(14) 0.70455(11) 0.51794(13) 0.0209(5) Uani 1 1 d . . . . .
C48 C 0.27160(13) 0.73274(10) 0.50255(12) 0.0158(5) Uani 1 1 d . . . . .
C49 C 0.16718(15) 0.58711(11) 0.38339(13) 0.0226(5) Uani 1 1 d . . . . .
H49 H 0.185445 0.583797 0.340982 0.027 Uiso 1 1 calc R U . . .
C50 C 0.18744(17) 0.53228(12) 0.42441(15) 0.0300(6) Uani 1 1 d . . . . .
H50A H 0.242297 0.528071 0.438079 0.045 Uiso 1 1 calc R U . . .
H50B H 0.165344 0.499916 0.396293 0.045 Uiso 1 1 calc R U . . .
H50C H 0.167603 0.533865 0.465034 0.045 Uiso 1 1 calc R U . . .
C51 C 0.08081(15) 0.59283(14) 0.36274(16) 0.0323(7) Uani 1 1 d . . . . .
H51A H 0.061047 0.589895 0.403323 0.049 Uiso 1 1 calc R U . . .
H51B H 0.059374 0.562572 0.330776 0.049 Uiso 1 1 calc R U . . .
H51C H 0.067050 0.629649 0.341005 0.049 Uiso 1 1 calc R U . . .
C52 C 0.17444(16) 0.72504(12) 0.57398(15) 0.0293(6) Uani 1 1 d . . . . .
H52 H 0.195410 0.763387 0.588533 0.035 Uiso 1 1 calc R U . . .
C53 C 0.1942(2) 0.68601(14) 0.63672(16) 0.0391(8) Uani 1 1 d . . . . .
H53A H 0.175493 0.647762 0.623652 0.059 Uiso 1 1 calc R U . . .
H53B H 0.170801 0.700585 0.671806 0.059 Uiso 1 1 calc R U . . .
H53C H 0.249001 0.684867 0.654591 0.059 Uiso 1 1 calc R U . . .
C54 C 0.08874(18) 0.73109(15) 0.5480(2) 0.0456(9) Uani 1 1 d . . . . .
H54A H 0.077244 0.756281 0.508362 0.068 Uiso 1 1 calc R U . . .
H54B H 0.067886 0.747027 0.584003 0.068 Uiso 1 1 calc R U . . .
H54C H 0.066391 0.693814 0.534890 0.068 Uiso 1 1 calc R U . . .
C55 C 0.28895(13) 0.65494(10) 0.34169(12) 0.0153(4) Uani 1 1 d . . . . .
C56 C 0.25829(14) 0.68537(11) 0.28131(13) 0.0196(5) Uani 1 1 d . . . . .
C57 C 0.28073(15) 0.67205(12) 0.22163(13) 0.0233(5) Uani 1 1 d . . . . .
H57 H 0.259357 0.692542 0.181188 0.028 Uiso 1 1 calc R U . . .
C58 C 0.33290(15) 0.63011(11) 0.21988(13) 0.0219(5) Uani 1 1 d . . . . .
C59 C 0.36339(14) 0.60098(11) 0.28021(13) 0.0213(5) Uani 1 1 d . . . . .
H59 H 0.400003 0.572522 0.280234 0.026 Uiso 1 1 calc R U . . .
C60 C 0.34225(14) 0.61196(11) 0.34055(12) 0.0181(5) Uani 1 1 d . . . . .
C61 C 0.19585(16) 0.72877(12) 0.27642(14) 0.0282(6) Uani 1 1 d . . . . .
H61 H 0.192850 0.738393 0.323684 0.034 Uiso 1 1 calc R U . . .
C62 C 0.2099(2) 0.78378(13) 0.24117(18) 0.0444(9) Uani 1 1 d . . . . .
H62A H 0.259894 0.798552 0.263318 0.067 Uiso 1 1 calc R U . . .
H62B H 0.171541 0.811772 0.244552 0.067 Uiso 1 1 calc R U . . .
H62C H 0.207232 0.776118 0.193153 0.067 Uiso 1 1 calc R U . . .
C63 C 0.12014(17) 0.70334(15) 0.23885(19) 0.0425(8) Uani 1 1 d . . . . .
H63A H 0.119821 0.697317 0.190982 0.064 Uiso 1 1 calc R U . . .
H63B H 0.079440 0.729365 0.241821 0.064 Uiso 1 1 calc R U . . .
H63C H 0.112720 0.667081 0.259721 0.064 Uiso 1 1 calc R U . . .
C64 C 0.35592(17) 0.61304(12) 0.15510(14) 0.0275(6) Uani 1 1 d . . . . .
H64 H 0.410721 0.603387 0.168414 0.033 Uiso 1 1 calc R U . . .
C65 C 0.3454(3) 0.65946(15) 0.10156(17) 0.0530(11) Uani 1 1 d . . . . .
H65A H 0.291666 0.668209 0.085259 0.079 Uiso 1 1 calc R U . . .
H65B H 0.365031 0.646574 0.063370 0.079 Uiso 1 1 calc R U . . .
H65C H 0.372601 0.693473 0.121583 0.079 Uiso 1 1 calc R U . . .
C66 C 0.31337(18) 0.55976(14) 0.12448(15) 0.0340(7) Uani 1 1 d . . . . .
H66A H 0.321509 0.529757 0.158880 0.051 Uiso 1 1 calc R U . . .
H66B H 0.331888 0.547207 0.085504 0.051 Uiso 1 1 calc R U . . .
H66C H 0.259461 0.568173 0.109435 0.051 Uiso 1 1 calc R U . . .
C67 C 0.37833(14) 0.57732(11) 0.40344(13) 0.0210(5) Uani 1 1 d . . . . .
H67 H 0.349605 0.584942 0.438500 0.025 Uiso 1 1 calc R U . . .
C68 C 0.46028(15) 0.59480(12) 0.43367(14) 0.0265(6) Uani 1 1 d . . . . .
H68A H 0.489180 0.590113 0.399316 0.040 Uiso 1 1 calc R U . . .
H68B H 0.482048 0.570946 0.473139 0.040 Uiso 1 1 calc R U . . .
H68C H 0.462012 0.634512 0.447881 0.040 Uiso 1 1 calc R U . . .
C69 C 0.37409(17) 0.51324(12) 0.38888(15) 0.0285(6) Uani 1 1 d . . . . .
H69A H 0.321667 0.502420 0.368964 0.043 Uiso 1 1 calc R U . . .
H69B H 0.393178 0.492457 0.431456 0.043 Uiso 1 1 calc R U . . .
H69C H 0.404726 0.504088 0.356965 0.043 Uiso 1 1 calc R U . . .
C70 C 0.31101(13) 0.77995(10) 0.54786(12) 0.0154(4) Uani 1 1 d . . . . .
C71 C 0.37280(13) 0.76612(10) 0.60232(12) 0.0159(5) Uani 1 1 d . . . . .
C72 C 0.41003(14) 0.80938(10) 0.64488(13) 0.0177(5) Uani 1 1 d . . . . .
H72 H 0.451739 0.799834 0.681293 0.021 Uiso 1 1 calc R U . . .
C73 C 0.38815(14) 0.86566(10) 0.63575(13) 0.0172(5) Uani 1 1 d . . . . .
C74 C 0.32627(14) 0.87838(10) 0.58266(13) 0.0185(5) Uani 1 1 d . . . . .
H74 H 0.310250 0.916632 0.575835 0.022 Uiso 1 1 calc R U . . .
C75 C 0.28678(14) 0.83681(10) 0.53895(12) 0.0176(5) Uani 1 1 d . . . . .
C76 C 0.40129(14) 0.70574(10) 0.61628(13) 0.0180(5) Uani 1 1 d . . . . .
H76 H 0.362025 0.679626 0.589570 0.022 Uiso 1 1 calc R U . . .
C77 C 0.47325(15) 0.69752(11) 0.59200(14) 0.0218(5) Uani 1 1 d . . . . .
H77A H 0.462403 0.703966 0.542813 0.033 Uiso 1 1 calc R U . . .
H77B H 0.491886 0.658834 0.602231 0.033 Uiso 1 1 calc R U . . .
H77C H 0.511573 0.724486 0.615401 0.033 Uiso 1 1 calc R U . . .
C78 C 0.41538(18) 0.68970(11) 0.69188(14) 0.0282(6) Uani 1 1 d . . . . .
H78A H 0.458155 0.711438 0.718418 0.042 Uiso 1 1 calc R U . . .
H78B H 0.426548 0.649170 0.697383 0.042 Uiso 1 1 calc R U . . .
H78C H 0.370398 0.698270 0.707997 0.042 Uiso 1 1 calc R U . . .
C79 C 0.42996(14) 0.91089(10) 0.68451(14) 0.0209(5) Uani 1 1 d . . . . .
H79 H 0.481452 0.896049 0.705893 0.025 Uiso 1 1 calc R U . . .
C80 C 0.43909(17) 0.96579(11) 0.64791(16) 0.0297(6) Uani 1 1 d . . . . .
H80A H 0.464494 0.957925 0.611672 0.045 Uiso 1 1 calc R U . . .
H80B H 0.469248 0.992559 0.680401 0.045 Uiso 1 1 calc R U . . .
H80C H 0.389400 0.982184 0.628132 0.045 Uiso 1 1 calc R U . . .
C81 C 0.39041(17) 0.92225(13) 0.74165(15) 0.0327(7) Uani 1 1 d . . . . .
H81A H 0.418387 0.951083 0.772488 0.049 Uiso 1 1 calc R U . . .
H81B H 0.388501 0.887206 0.767015 0.049 Uiso 1 1 calc R U . . .
H81C H 0.339086 0.935701 0.721950 0.049 Uiso 1 1 calc R U . . .
C82 C 0.21703(15) 0.85546(12) 0.48509(13) 0.0236(5) Uani 1 1 d . . . . .
H82 H 0.195347 0.821590 0.457621 0.028 Uiso 1 1 calc R U . . .
C83 C 0.23639(19) 0.89988(13) 0.43691(15) 0.0340(7) Uani 1 1 d . . . . .
H83A H 0.253798 0.934593 0.462374 0.051 Uiso 1 1 calc R U . . .
H83B H 0.191501 0.908167 0.400534 0.051 Uiso 1 1 calc R U . . .
H83C H 0.276232 0.885243 0.417042 0.051 Uiso 1 1 calc R U . . .
C84 C 0.15697(16) 0.87990(13) 0.51818(15) 0.0303(6) Uani 1 1 d . . . . .
H84A H 0.144220 0.851769 0.549035 0.045 Uiso 1 1 calc R U . . .
H84B H 0.111771 0.889453 0.482735 0.045 Uiso 1 1 calc R U . . .
H84C H 0.176592 0.914066 0.543865 0.045 Uiso 1 1 calc R U . . .
C91 C 1.01312(19) 0.92982(17) 0.32601(17) 0.0472(13) Uani 0.74 1 d G . P B 1
C92 C 0.9924(2) 0.88408(13) 0.3605(2) 0.0556(15) Uani 0.74 1 d G . P B 1
H92 H 1.001231 0.846561 0.347484 0.067 Uiso 0.74 1 calc R U P B 1
C93 C 0.9589(2) 0.89322(19) 0.4140(2) 0.078(4) Uani 0.74 1 d G . P B 1
H93 H 0.944782 0.861955 0.437588 0.093 Uiso 0.74 1 calc R U P B 1
C94 C 0.9461(2) 0.9481(2) 0.4331(2) 0.0722(19) Uani 0.74 1 d G . P B 1
H94 H 0.923137 0.954358 0.469643 0.087 Uiso 0.74 1 calc R U P B 1
C95 C 0.9667(2) 0.99385(16) 0.3986(2) 0.085(2) Uani 0.74 1 d G U P B 1
H95 H 0.957940 1.031368 0.411593 0.102 Uiso 0.74 1 calc R U P B 1
C96 C 1.0003(2) 0.98471(14) 0.3451(2) 0.0668(18) Uani 0.74 1 d G . P B 1
H96 H 1.014388 1.015975 0.321488 0.080 Uiso 0.74 1 calc R U P B 1
C97 C 1.0527(3) 0.9255(3) 0.2717(3) 0.076(2) Uani 0.74 1 d . . P B 1
H97A H 1.016768 0.930636 0.227565 0.114 Uiso 0.74 1 calc R U P B 1
H97B H 1.076223 0.888117 0.273365 0.114 Uiso 0.74 1 calc R U P B 1
H97C H 1.091574 0.954840 0.277961 0.114 Uiso 0.74 1 calc R U P B 1
C91B C 0.9679(6) 0.9500(5) 0.3780(6) 0.071(5) Uiso 0.26 1 d DG . P C 2
C92B C 0.9594(8) 0.8969(5) 0.4046(7) 0.066(8) Uiso 0.26 1 d DG . P C 2
H92B H 0.928188 0.892315 0.435227 0.080 Uiso 0.26 1 calc R U P C 2
C93B C 0.9967(9) 0.8505(5) 0.3863(8) 0.101(8) Uiso 0.26 1 d G . P C 2
H93B H 0.990936 0.814189 0.404437 0.121 Uiso 0.26 1 calc R U P C 2
C94B C 1.0424(8) 0.8572(6) 0.3414(7) 0.084(6) Uiso 0.26 1 d G . P C 2
H94B H 1.067906 0.825497 0.328893 0.101 Uiso 0.26 1 calc R U P C 2
C95B C 1.0509(8) 0.9103(7) 0.3148(8) 0.111(10) Uiso 0.26 1 d G . P C 2
H95B H 1.082128 0.914931 0.284138 0.133 Uiso 0.26 1 calc R U P C 2
C96B C 1.0136(8) 0.9567(5) 0.3331(7) 0.069(7) Uiso 0.26 1 d DG . P C 2
H96B H 1.019380 0.993059 0.314927 0.083 Uiso 0.26 1 calc R U P C 2
C97B C 0.9285(10) 0.9988(7) 0.3976(9) 0.093(4) Uiso 0.26 1 d D U P C 2
H97D H 0.881414 1.005130 0.363077 0.139 Uiso 0.26 1 calc R U P C 2
H97E H 0.960483 1.032432 0.401144 0.139 Uiso 0.26 1 calc R U P C 2
H97F H 0.917402 0.991308 0.441606 0.139 Uiso 0.26 1 calc R U P C 2
C101 C 0.4545(2) 0.97592(18) 0.9734(2) 0.055(2) Uiso 0.5 1 d DG . P D -1
C102 C 0.5085(3) 0.95250(16) 1.0268(2) 0.0475(18) Uiso 0.5 1 d DG . P D -1
H102 H 0.503893 0.914320 1.039876 0.057 Uiso 0.5 1 calc R U P D -1
C103 C 0.5693(2) 0.9849(2) 1.0611(2) 0.0454(17) Uiso 0.5 1 d G . P D -1
H103 H 0.606256 0.968937 1.097658 0.054 Uiso 0.5 1 calc R U P D -1
C104 C 0.5761(2) 1.0408(2) 1.0420(2) 0.060(2) Uiso 0.5 1 d G . P D -1
H104 H 0.617669 1.062983 1.065508 0.072 Uiso 0.5 1 calc R U P D -1
C105 C 0.5221(3) 1.06423(15) 0.9886(3) 0.0465(17) Uiso 0.5 1 d G . P D -1
H105 H 0.526719 1.102412 0.975574 0.056 Uiso 0.5 1 calc R U P D -1
C106 C 0.4613(2) 1.03179(18) 0.9543(2) 0.0357(14) Uiso 0.5 1 d DG . P D -1
H106 H 0.424355 1.047794 0.917791 0.043 Uiso 0.5 1 calc R U P D -1
C107 C 0.3880(4) 0.9390(3) 0.9364(4) 0.064(2) Uiso 0.5 1 d D . P D -1
H10A H 0.406702 0.907407 0.913872 0.096 Uiso 0.5 1 calc R U P D -1
H10B H 0.353041 0.961804 0.902345 0.096 Uiso 0.5 1 calc R U P D -1
H10C H 0.361762 0.924136 0.969406 0.096 Uiso 0.5 1 calc R U P D -1

loop_
_atom_site_aniso_label
_atom_site_aniso_U_11
_atom_site_aniso_U_22
_atom_site_aniso_U_33
_atom_site_aniso_U_23
_atom_site_aniso_U_13
_atom_site_aniso_U_12
Pb1 0.01381(4) 0.03220(6) 0.02139(5) -0.00493(4) 0.00529(3) -0.00429(4)
Pb2 0.01557(4) 0.02121(5) 0.02372(5) 0.00383(4) 0.00768(3) -0.00063(4)
C1 0.0140(11) 0.0187(12) 0.0131(11) 0.0022(8) 0.0029(8) 0.0005(8)
C2 0.0160(11) 0.0155(11) 0.0126(10) 0.0002(9) 0.0042(8) 0.0018(9)
C3 0.0186(12) 0.0139(11) 0.0167(11) -0.0002(9) 0.0042(9) 0.0010(9)
C4 0.0144(11) 0.0187(12) 0.0235(13) -0.0002(10) 0.0066(10) -0.0016(9)
C5 0.0134(11) 0.0171(11) 0.0223(12) 0.0017(9) 0.0051(9) 0.0013(9)
C6 0.0134(10) 0.0154(12) 0.0161(11) 0.0007(9) 0.0038(8) -0.0002(8)
C7 0.0198(12) 0.0135(11) 0.0326(14) 0.0006(10) 0.0074(11) 0.0013(9)
C8 0.0264(14) 0.0200(13) 0.0411(17) -0.0073(12) 0.0087(12) -0.0031(11)
C9 0.0373(17) 0.0216(14) 0.0423(18) 0.0098(13) 0.0145(14) -0.0019(12)
C10 0.0137(11) 0.0166(11) 0.0411(16) 0.0008(11) 0.0086(10) 0.0014(10)
C11 0.0160(12) 0.0333(16) 0.0490(19) 0.0047(14) 0.0012(12) 0.0039(11)
C12 0.0268(15) 0.0286(16) 0.055(2) -0.0050(14) 0.0236(14) -0.0009(12)
C13 0.0167(11) 0.0134(10) 0.0161(11) 0.0031(9) 0.0056(9) 0.0030(9)
C14 0.0197(12) 0.0193(12) 0.0153(11) 0.0000(9) 0.0036(9) 0.0046(9)
C15 0.0200(12) 0.0207(12) 0.0144(11) 0.0017(9) 0.0037(9) 0.0051(10)
C16 0.0149(11) 0.0138(11) 0.0199(12) 0.0024(9) 0.0052(9) 0.0005(9)
C17 0.0172(11) 0.0150(11) 0.0157(11) -0.0004(9) 0.0070(9) 0.0012(9)
C18 0.0150(11) 0.0139(11) 0.0153(11) 0.0017(9) 0.0041(9) 0.0002(9)
C19 0.0318(15) 0.0433(17) 0.0153(12) 0.0006(11) 0.0066(11) 0.0209(13)
C20 0.047(2) 0.055(2) 0.0217(15) -0.0144(14) -0.0035(14) 0.0237(17)
C21 0.048(2) 0.070(3) 0.0300(17) 0.0194(17) 0.0258(15) 0.0269(18)
C22 0.0181(12) 0.0182(12) 0.0171(12) 0.0034(9) 0.0056(9) 0.0055(9)
C23 0.0183(13) 0.0307(15) 0.0277(14) -0.0029(11) 0.0010(11) 0.0088(11)
C24 0.0292(14) 0.0204(13) 0.0316(15) 0.0087(11) 0.0139(12) 0.0100(11)
C25 0.0190(12) 0.0197(12) 0.0165(12) -0.0002(9) 0.0027(9) 0.0042(9)
C26 0.0406(17) 0.0341(16) 0.0172(13) 0.0086(11) 0.0023(12) -0.0027(13)
C27 0.0245(13) 0.0263(14) 0.0201(13) -0.0060(10) -0.0003(10) 0.0012(11)
C28 0.0121(10) 0.0150(11) 0.0262(13) 0.0023(10) 0.0061(9) 0.0020(9)
C29 0.0151(12) 0.0241(13) 0.0309(14) 0.0091(11) 0.0095(10) 0.0044(10)
C30 0.0324(16) 0.0249(14) 0.0472(19) 0.0196(13) 0.0217(14) 0.0099(12)
C31 0.0444(19) 0.0153(13) 0.066(2) 0.0030(14) 0.0335(17) 0.0018(12)
C32 0.0364(16) 0.0171(13) 0.0483(19) -0.0080(13) 0.0231(14) -0.0026(12)
C33 0.0185(12) 0.0172(12) 0.0305(14) -0.0001(10) 0.0107(10) -0.0002(9)
C34 0.0184(12) 0.0368(16) 0.0225(13) 0.0094(12) 0.0049(10) 0.0014(11)
C35 0.0217(14) 0.063(2) 0.0254(15) -0.0023(15) 0.0045(12) 0.0032(14)
C36 0.0266(16) 0.060(2) 0.0366(18) 0.0233(16) 0.0011(13) 0.0054(15)
C37 0.037(3) 0.017(2) 0.028(3) -0.001(2) 0.001(2) -0.002(2)
C38 0.053(4) 0.018(2) 0.041(5) 0.003(3) 0.020(3) -0.006(3)
C39 0.049(3) 0.018(2) 0.047(3) -0.001(2) 0.015(2) 0.009(2)
C37B 0.031(5) 0.016(4) 0.038(6) 0.000(4) -0.011(5) 0.000(3)
C38B 0.053(4) 0.018(2) 0.041(5) 0.003(3) 0.020(3) -0.006(3)
C39B 0.039(4) 0.023(4) 0.047(4) 0.002(4) 0.014(4) -0.002(3)
C40 0.0283(14) 0.0232(13) 0.0251(14) -0.0055(11) 0.0069(11) -0.0010(11)
C41 0.0342(17) 0.047(2) 0.0316(17) -0.0114(14) 0.0035(13) 0.0024(14)
C42 0.0304(16) 0.0470(19) 0.0262(15) -0.0025(13) 0.0097(12) -0.0011(14)
C43 0.0102(10) 0.0182(12) 0.0156(11) 0.0008(9) 0.0054(8) -0.0015(8)
C44 0.0123(10) 0.0205(12) 0.0141(11) -0.0002(9) 0.0016(8) -0.0006(9)
C45 0.0141(11) 0.0205(12) 0.0180(12) -0.0027(9) 0.0013(9) -0.0037(9)
C46 0.0183(12) 0.0265(14) 0.0248(13) -0.0056(11) 0.0085(10) -0.0095(10)
C47 0.0205(12) 0.0229(12) 0.0212(13) -0.0042(10) 0.0089(10) -0.0034(10)
C48 0.0125(10) 0.0183(12) 0.0158(11) -0.0024(9) 0.0021(8) -0.0010(8)
C49 0.0209(13) 0.0256(13) 0.0203(13) -0.0080(10) 0.0034(10) -0.0093(10)
C50 0.0327(16) 0.0249(14) 0.0319(16) -0.0047(12) 0.0069(12) -0.0106(12)
C51 0.0193(13) 0.0406(17) 0.0348(16) -0.0113(13) 0.0022(12) -0.0103(12)
C52 0.0316(15) 0.0268(14) 0.0368(16) -0.0115(13) 0.0227(12) -0.0105(12)
C53 0.054(2) 0.0391(18) 0.0345(17) -0.0078(14) 0.0296(16) -0.0147(15)
C54 0.0315(17) 0.045(2) 0.070(3) -0.0204(18) 0.0323(17) -0.0100(14)
C55 0.0140(11) 0.0172(11) 0.0133(11) -0.0028(9) 0.0005(8) -0.0034(9)
C56 0.0188(12) 0.0197(12) 0.0180(12) -0.0015(9) 0.0003(9) -0.0017(9)
C57 0.0263(13) 0.0274(14) 0.0143(11) 0.0001(10) 0.0016(10) -0.0061(11)
C58 0.0245(13) 0.0256(13) 0.0163(12) -0.0063(10) 0.0062(10) -0.0099(10)
C59 0.0167(12) 0.0241(13) 0.0238(13) -0.0065(10) 0.0063(10) -0.0020(10)
C60 0.0153(11) 0.0206(12) 0.0175(12) -0.0028(9) 0.0020(9) -0.0034(9)
C61 0.0272(14) 0.0320(15) 0.0210(13) -0.0003(12) -0.0026(11) 0.0068(12)
C62 0.051(2) 0.0269(17) 0.044(2) 0.0051(14) -0.0099(16) 0.0056(15)
C63 0.0243(16) 0.0457(19) 0.049(2) -0.0028(16) -0.0065(14) 0.0080(14)
C64 0.0317(15) 0.0349(15) 0.0187(13) -0.0079(11) 0.0115(11) -0.0105(12)
C65 0.094(3) 0.044(2) 0.0304(18) -0.0087(15) 0.034(2) -0.020(2)
C66 0.0394(17) 0.0417(18) 0.0235(14) -0.0119(13) 0.0129(13) -0.0123(14)
C67 0.0211(12) 0.0222(13) 0.0188(12) -0.0007(10) 0.0033(10) 0.0015(10)
C68 0.0229(13) 0.0264(14) 0.0257(14) 0.0017(11) -0.0023(11) 0.0023(11)
C69 0.0323(15) 0.0218(14) 0.0308(15) 0.0010(11) 0.0064(12) 0.0008(11)
C70 0.0153(10) 0.0169(11) 0.0153(10) -0.0017(9) 0.0067(8) -0.0043(9)
C71 0.0168(11) 0.0143(11) 0.0177(11) -0.0008(9) 0.0066(9) -0.0024(8)
C72 0.0166(11) 0.0176(11) 0.0173(12) -0.0006(9) 0.0009(9) -0.0024(9)
C73 0.0160(11) 0.0159(11) 0.0203(12) -0.0024(9) 0.0057(9) -0.0022(9)
C74 0.0211(12) 0.0136(11) 0.0212(12) 0.0000(9) 0.0060(10) 0.0018(9)
C75 0.0197(12) 0.0170(11) 0.0163(11) 0.0001(9) 0.0049(9) -0.0001(9)
C76 0.0216(12) 0.0125(10) 0.0194(12) -0.0015(9) 0.0044(10) -0.0023(9)
C77 0.0222(13) 0.0177(12) 0.0264(14) -0.0002(10) 0.0078(10) 0.0010(10)
C78 0.0449(17) 0.0185(13) 0.0220(13) 0.0030(10) 0.0097(12) -0.0002(12)
C79 0.0186(12) 0.0156(12) 0.0270(13) -0.0047(10) 0.0028(10) -0.0010(9)
C80 0.0281(15) 0.0175(13) 0.0428(17) -0.0045(12) 0.0073(13) -0.0057(11)
C81 0.0334(16) 0.0351(16) 0.0305(16) -0.0127(13) 0.0096(13) -0.0103(13)
C82 0.0220(13) 0.0259(13) 0.0195(13) 0.0004(10) -0.0011(10) 0.0026(11)
C83 0.0416(18) 0.0331(16) 0.0278(15) 0.0122(13) 0.0097(13) 0.0137(14)
C84 0.0224(14) 0.0401(17) 0.0262(15) 0.0002(12) 0.0018(11) 0.0044(12)
C91 0.030(3) 0.055(4) 0.047(3) 0.001(2) -0.009(2) -0.014(2)
C92 0.051(3) 0.065(4) 0.038(3) 0.008(3) -0.014(2) -0.035(3)
C93 0.040(4) 0.091(6) 0.083(6) 0.025(4) -0.021(3) -0.040(4)
C94 0.029(3) 0.115(6) 0.072(4) -0.007(4) 0.010(3) -0.010(3)
C95 0.066(4) 0.083(4) 0.106(4) 0.001(4) 0.021(4) 0.004(3)
C96 0.038(3) 0.060(4) 0.097(5) 0.012(4) 0.005(3) 0.000(3)
C97 0.041(3) 0.100(5) 0.081(5) 0.019(4) 0.004(3) -0.016(3)

loop_
_atom_type_symbol
_atom_type_description
_atom_type_scat_dispersion_real
_atom_type_scat_dispersion_imag
_atom_type_scat_source
C C 0.0033 0.0016 'International Tables Vol C Tables 4.2.6.8 and 6.1.1.4'
H H 0.0000 0.0000 'International Tables Vol C Tables 4.2.6.8 and 6.1.1.4'
Pb Pb -3.3944 10.1111 'International Tables Vol C Tables 4.2.6.8 and 6.1.1.4'

loop_
_geom_angle_atom_site_label_1
_geom_angle_atom_site_label_2
_geom_angle_atom_site_label_3
_geom_angle
C1 Pb1 Pb2 114.74(6)
C43 Pb2 Pb1 116.02(6)
C2 C1 C6 120.6(2)
C2 C1 Pb1 118.41(16)
C6 C1 Pb1 119.10(16)
C1 C2 C3 119.4(2)
C1 C2 C13 118.7(2)
C3 C2 C13 121.8(2)
C4 C3 C2 118.5(2)
C4 C3 C7 118.6(2)
C2 C3 C7 123.0(2)
C5 C4 C3 123.6(2)
C5 C4 H4 118.2
C3 C4 H4 118.2
C4 C5 C6 117.7(2)
C4 C5 C10 119.1(2)
C6 C5 C10 123.2(2)
C1 C6 C5 120.2(2)
C1 C6 C28 119.3(2)
C5 C6 C28 120.4(2)
C3 C7 C8 111.1(2)
C3 C7 C9 111.6(2)
C8 C7 C9 109.6(2)
C3 C7 H7 108.2
C8 C7 H7 108.2
C9 C7 H7 108.2
C7 C8 H8A 109.5
C7 C8 H8B 109.5
H8A C8 H8B 109.5
C7 C8 H8C 109.5
H8A C8 H8C 109.5
H8B C8 H8C 109.5
C7 C9 H9A 109.5
C7 C9 H9B 109.5
H9A C9 H9B 109.5
C7 C9 H9C 109.5
H9A C9 H9C 109.5
H9B C9 H9C 109.5
C5 C10 C11 111.6(2)
C5 C10 C12 111.6(2)
C11 C10 C12 110.1(2)
C5 C10 H10 107.8
C11 C10 H10 107.8
C12 C10 H10 107.8
C10 C11 H11A 109.5
C10 C11 H11B 109.5
H11A C11 H11B 109.5
C10 C11 H11C 109.5
H11A C11 H11C 109.5
H11B C11 H11C 109.5
C10 C12 H12A 109.5
C10 C12 H12B 109.5
H12A C12 H12B 109.5
C10 C12 H12C 109.5
H12A C12 H12C 109.5
H12B C12 H12C 109.5
C14 C13 C18 119.0(2)
C14 C13 C2 120.3(2)
C18 C13 C2 120.7(2)
C15 C14 C13 119.3(2)
C15 C14 C19 117.9(2)
C13 C14 C19 122.4(2)
C16 C15 C14 122.4(2)
C16 C15 H15 118.8
C14 C15 H15 118.8
C15 C16 C17 117.6(2)
C15 C16 C22 120.8(2)
C17 C16 C22 121.5(2)
C16 C17 C18 122.8(2)
C16 C17 H17 118.6
C18 C17 H17 118.6
C17 C18 C13 118.9(2)
C17 C18 C25 119.6(2)
C13 C18 C25 121.5(2)
C14 C19 C21 108.8(2)
C14 C19 C20 113.3(3)
C21 C19 C20 109.7(3)
C14 C19 H19 108.3
C21 C19 H19 108.3
C20 C19 H19 108.3
C19 C20 H20A 109.5
C19 C20 H20B 109.5
H20A C20 H20B 109.5
C19 C20 H20C 109.5
H20A C20 H20C 109.5
H20B C20 H20C 109.5
C19 C21 H21A 109.5
C19 C21 H21B 109.5
H21A C21 H21B 109.5
C19 C21 H21C 109.5
H21A C21 H21C 109.5
H21B C21 H21C 109.5
C16 C22 C24 110.9(2)
C16 C22 C23 112.6(2)
C24 C22 C23 109.9(2)
C16 C22 H22 107.7
C24 C22 H22 107.7
C23 C22 H22 107.7
C22 C23 H23A 109.5
C22 C23 H23B 109.5
H23A C23 H23B 109.5
C22 C23 H23C 109.5
H23A C23 H23C 109.5
H23B C23 H23C 109.5
C22 C24 H24A 109.5
C22 C24 H24B 109.5
H24A C24 H24B 109.5
C22 C24 H24C 109.5
H24A C24 H24C 109.5
H24B C24 H24C 109.5
C18 C25 C27 112.3(2)
C18 C25 C26 110.8(2)
C27 C25 C26 109.9(2)
C18 C25 H25 107.9
C27 C25 H25 107.9
C26 C25 H25 107.9
C25 C26 H26A 109.5
C25 C26 H26B 109.5
H26A C26 H26B 109.5
C25 C26 H26C 109.5
H26A C26 H26C 109.5
H26B C26 H26C 109.5
C25 C27 H27A 109.5
C25 C27 H27B 109.5
H27A C27 H27B 109.5
C25 C27 H27C 109.5
H27A C27 H27C 109.5
H27B C27 H27C 109.5
C29 C28 C33 119.5(2)
C29 C28 C6 120.4(2)
C33 C28 C6 120.1(2)
C30 C29 C28 118.4(3)
C30 C29 C34 120.7(3)
C28 C29 C34 120.9(2)
C31 C30 C29 122.7(3)
C31 C30 H30 118.6
C29 C30 H30 118.6
C32 C31 C30 118.1(3)
C32 C31 C37B 134.5(4)
C30 C31 C37B 106.7(4)
C32 C31 C37 113.7(3)
C30 C31 C37 128.2(3)
C31 C32 C33 122.0(3)
C31 C32 H32 119.0
C33 C32 H32 119.0
C32 C33 C28 119.4(3)
C32 C33 C40 117.9(3)
C28 C33 C40 122.5(2)
C29 C34 C36 113.3(3)
C29 C34 C35 110.4(2)
C36 C34 C35 110.0(2)
C29 C34 H34 107.7
C36 C34 H34 107.7
C35 C34 H34 107.7
C34 C35 H35A 109.5
C34 C35 H35B 109.5
H35A C35 H35B 109.5
C34 C35 H35C 109.5
H35A C35 H35C 109.5
H35B C35 H35C 109.5
C34 C36 H36A 109.5
C34 C36 H36B 109.5
H36A C36 H36B 109.5
C34 C36 H36C 109.5
H36A C36 H36C 109.5
H36B C36 H36C 109.5
C38 C37 C39 110.3(4)
C38 C37 C31 110.8(5)
C39 C37 C31 108.2(4)
C38 C37 H37 109.2
C39 C37 H37 109.2
C31 C37 H37 109.2
C37 C38 H38A 109.5
C37 C38 H38B 109.5
H38A C38 H38B 109.5
C37 C38 H38C 109.5
H38A C38 H38C 109.5
H38B C38 H38C 109.5
C37 C39 H39A 109.5
C37 C39 H39B 109.5
H39A C39 H39B 109.5
C37 C39 H39C 109.5
H39A C39 H39C 109.5
H39B C39 H39C 109.5
C38B C37B C39B 109.1(9)
C38B C37B C31 104.6(8)
C39B C37B C31 106.1(7)
C38B C37B H37B 112.2
C39B C37B H37B 112.2
C31 C37B H37B 112.2
C37B C38B H38D 109.5
C37B C38B H38E 109.5
H38D C38B H38E 109.5
C37B C38B H38F 109.5
H38D C38B H38F 109.5
H38E C38B H38F 109.5
C37B C39B H39D 109.5
C37B C39B H39E 109.5
H39D C39B H39E 109.5
C37B C39B H39F 109.5
H39D C39B H39F 109.5
H39E C39B H39F 109.5
C33 C40 C41 113.4(2)
C33 C40 C42 109.4(2)
C41 C40 C42 109.8(2)
C33 C40 H40 108.1
C41 C40 H40 108.1
C42 C40 H40 108.1
C40 C41 H41A 109.5
C40 C41 H41B 109.5
H41A C41 H41B 109.5
C40 C41 H41C 109.5
H41A C41 H41C 109.5
H41B C41 H41C 109.5
C40 C42 H42A 109.5
C40 C42 H42B 109.5
H42A C42 H42B 109.5
C40 C42 H42C 109.5
H42A C42 H42C 109.5
H42B C42 H42C 109.5
C48 C43 C44 120.6(2)
C48 C43 Pb2 118.35(16)
C44 C43 Pb2 118.30(16)
C45 C44 C43 119.8(2)
C45 C44 C55 121.3(2)
C43 C44 C55 118.8(2)
C46 C45 C44 117.7(2)
C46 C45 C49 119.3(2)
C44 C45 C49 123.0(2)
C45 C46 C47 123.6(2)
C45 C46 H46 118.2
C47 C46 H46 118.2
C46 C47 C48 118.5(2)
C46 C47 C52 119.5(2)
C48 C47 C52 122.0(2)
C47 C48 C43 119.5(2)
C47 C48 C70 120.2(2)
C43 C48 C70 120.2(2)
C45 C49 C50 111.5(2)
C45 C49 C51 112.1(2)
C50 C49 C51 108.4(2)
C45 C49 H49 108.2
C50 C49 H49 108.2
C51 C49 H49 108.2
C49 C50 H50A 109.5
C49 C50 H50B 109.5
H50A C50 H50B 109.5
C49 C50 H50C 109.5
H50A C50 H50C 109.5
H50B C50 H50C 109.5
C49 C51 H51A 109.5
C49 C51 H51B 109.5
H51A C51 H51B 109.5
C49 C51 H51C 109.5
H51A C51 H51C 109.5
H51B C51 H51C 109.5
C47 C52 C54 111.4(3)
C47 C52 C53 111.6(2)
C54 C52 C53 110.6(3)
C47 C52 H52 107.7
C54 C52 H52 107.7
C53 C52 H52 107.7
C52 C53 H53A 109.5
C52 C53 H53B 109.5
H53A C53 H53B 109.5
C52 C53 H53C 109.5
H53A C53 H53C 109.5
H53B C53 H53C 109.5
C52 C54 H54A 109.5
C52 C54 H54B 109.5
H54A C54 H54B 109.5
C52 C54 H54C 109.5
H54A C54 H54C 109.5
H54B C54 H54C 109.5
C56 C55 C60 118.7(2)
C56 C55 C44 119.6(2)
C60 C55 C44 121.7(2)
C57 C56 C55 119.6(2)
C57 C56 C61 118.0(2)
C55 C56 C61 122.1(2)
C58 C57 C56 122.2(2)
C58 C57 H57 118.9
C56 C57 H57 118.9
C57 C58 C59 117.4(2)
C57 C58 C64 123.3(2)
C59 C58 C64 119.2(2)
C58 C59 C60 122.7(2)
C58 C59 H59 118.7
C60 C59 H59 118.7
C59 C60 C55 119.4(2)
C59 C60 C67 118.5(2)
C55 C60 C67 122.1(2)
C56 C61 C63 110.0(2)
C56 C61 C62 113.0(3)
C63 C61 C62 109.6(3)
C56 C61 H61 108.0
C63 C61 H61 108.0
C62 C61 H61 108.0
C61 C62 H62A 109.5
C61 C62 H62B 109.5
H62A C62 H62B 109.5
C61 C62 H62C 109.5
H62A C62 H62C 109.5
H62B C62 H62C 109.5
C61 C63 H63A 109.5
C61 C63 H63B 109.5
H63A C63 H63B 109.5
C61 C63 H63C 109.5
H63A C63 H63C 109.5
H63B C63 H63C 109.5
C65 C64 C58 114.2(3)
C65 C64 C66 109.9(3)
C58 C64 C66 110.2(2)
C65 C64 H64 107.4
C58 C64 H64 107.4
C66 C64 H64 107.4
C64 C65 H65A 109.5
C64 C65 H65B 109.5
H65A C65 H65B 109.5
C64 C65 H65C 109.5
H65A C65 H65C 109.5
H65B C65 H65C 109.5
C64 C66 H66A 109.5
C64 C66 H66B 109.5
H66A C66 H66B 109.5
C64 C66 H66C 109.5
H66A C66 H66C 109.5
H66B C66 H66C 109.5
C60 C67 C68 111.8(2)
C60 C67 C69 112.1(2)
C68 C67 C69 109.9(2)
C60 C67 H67 107.6
C68 C67 H67 107.6
C69 C67 H67 107.6
C67 C68 H68A 109.5
C67 C68 H68B 109.5
H68A C68 H68B 109.5
C67 C68 H68C 109.5
H68A C68 H68C 109.5
H68B C68 H68C 109.5
C67 C69 H69A 109.5
C67 C69 H69B 109.5
H69A C69 H69B 109.5
C67 C69 H69C 109.5
H69A C69 H69C 109.5
H69B C69 H69C 109.5
C71 C70 C75 119.1(2)
C71 C70 C48 118.4(2)
C75 C70 C48 122.4(2)
C72 C71 C70 119.2(2)
C72 C71 C76 118.5(2)
C70 C71 C76 122.3(2)
C73 C72 C71 122.4(2)
C73 C72 H72 118.8
C71 C72 H72 118.8
C72 C73 C74 117.6(2)
C72 C73 C79 120.1(2)
C74 C73 C79 122.2(2)
C73 C74 C75 122.3(2)
C73 C74 H74 118.8
C75 C74 H74 118.8
C74 C75 C70 119.3(2)
C74 C75 C82 117.5(2)
C70 C75 C82 123.2(2)
C71 C76 C77 110.0(2)
C71 C76 C78 112.5(2)
C77 C76 C78 110.1(2)
C71 C76 H76 108.0
C77 C76 H76 108.0
C78 C76 H76 108.0
C76 C77 H77A 109.5
C76 C77 H77B 109.5
H77A C77 H77B 109.5
C76 C77 H77C 109.5
H77A C77 H77C 109.5
H77B C77 H77C 109.5
C76 C78 H78A 109.5
C76 C78 H78B 109.5
H78A C78 H78B 109.5
C76 C78 H78C 109.5
H78A C78 H78C 109.5
H78B C78 H78C 109.5
C80 C79 C73 112.2(2)
C80 C79 C81 110.4(2)
C73 C79 C81 110.9(2)
C80 C79 H79 107.7
C73 C79 H79 107.7
C81 C79 H79 107.7
C79 C80 H80A 109.5
C79 C80 H80B 109.5
H80A C80 H80B 109.5
C79 C80 H80C 109.5
H80A C80 H80C 109.5
H80B C80 H80C 109.5
C79 C81 H81A 109.5
C79 C81 H81B 109.5
H81A C81 H81B 109.5
C79 C81 H81C 109.5
H81A C81 H81C 109.5
H81B C81 H81C 109.5
C75 C82 C83 111.6(2)
C75 C82 C84 111.1(2)
C83 C82 C84 108.9(2)
C75 C82 H82 108.4
C83 C82 H82 108.4
C84 C82 H82 108.4
C82 C83 H83A 109.5
C82 C83 H83B 109.5
H83A C83 H83B 109.5
C82 C83 H83C 109.5
H83A C83 H83C 109.5
H83B C83 H83C 109.5
C82 C84 H84A 109.5
C82 C84 H84B 109.5
H84A C84 H84B 109.5
C82 C84 H84C 109.5
H84A C84 H84C 109.5
H84B C84 H84C 109.5
C92 C91 C96 120.0
C92 C91 C97 124.8(4)
C96 C91 C97 115.1(4)
C91 C92 C93 120.0
C91 C92 H92 120.0
C93 C92 H92 120.0
C94 C93 C92 120.0
C94 C93 H93 120.0
C92 C93 H93 120.0
C95 C94 C93 120.0
C95 C94 H94 120.0
C93 C94 H94 120.0
C94 C95 C96 120.0
C94 C95 H95 120.0
C96 C95 H95 120.0
C95 C96 C91 120.0
C95 C96 H96 120.0
C91 C96 H96 120.0
C91 C97 H97A 109.5
C91 C97 H97B 109.5
H97A C97 H97B 109.5
C91 C97 H97C 109.5
H97A C97 H97C 109.5
H97B C97 H97C 109.5
C92B C91B C96B 120.0
C92B C91B C97B 119.7(4)
C96B C91B C97B 120.3(4)
C91B C92B C93B 120.0
C91B C92B H92B 120.0
C93B C92B H92B 120.0
C94B C93B C92B 120.0
C94B C93B H93B 120.0
C92B C93B H93B 120.0
C93B C94B C95B 120.0
C93B C94B H94B 120.0
C95B C94B H94B 120.0
C94B C95B C96B 120.0
C94B C95B H95B 120.0
C96B C95B H95B 120.0
C95B C96B C91B 120.0
C95B C96B H96B 120.0
C91B C96B H96B 120.0
C91B C97B H97D 109.5
C91B C97B H97E 109.5
H97D C97B H97E 109.5
C91B C97B H97F 109.5
H97D C97B H97F 109.5
H97E C97B H97F 109.5
C102 C101 C106 120.0
C102 C101 C107 118.8(3)
C106 C101 C107 121.2(3)
C103 C102 C101 120.0
C103 C102 H102 120.0
C101 C102 H102 120.0
C102 C103 C104 120.0
C102 C103 H103 120.0
C104 C103 H103 120.0
C105 C104 C103 120.0
C105 C104 H104 120.0
C103 C104 H104 120.0
C106 C105 C104 120.0
C106 C105 H105 120.0
C104 C105 H105 120.0
C105 C106 C101 120.0
C105 C106 H106 120.0
C101 C106 H106 120.0
C101 C107 H10A 109.5
C101 C107 H10B 109.5
H10A C107 H10B 109.5
C101 C107 H10C 109.5
H10A C107 H10C 109.5
H10B C107 H10C 109.5

loop_
_geom_bond_atom_site_label_1
_geom_bond_atom_site_label_2
_geom_bond_distance
Pb1 C1 2.314(2)
Pb1 Pb2 3.03791(19)
Pb2 C43 2.311(2)
C1 C2 1.409(3)
C1 C6 1.412(3)
C2 C3 1.414(3)
C2 C13 1.510(3)
C3 C4 1.394(3)
C3 C7 1.520(3)
C4 C5 1.394(3)
C4 H4 0.9500
C5 C6 1.412(3)
C5 C10 1.526(3)
C6 C28 1.507(3)
C7 C8 1.537(4)
C7 C9 1.540(4)
C7 H7 1.0000
C8 H8A 0.9800
C8 H8B 0.9800
C8 H8C 0.9800
C9 H9A 0.9800
C9 H9B 0.9800
C9 H9C 0.9800
C10 C11 1.531(4)
C10 C12 1.536(4)
C10 H10 1.0000
C11 H11A 0.9800
C11 H11B 0.9800
C11 H11C 0.9800
C12 H12A 0.9800
C12 H12B 0.9800
C12 H12C 0.9800
C13 C14 1.415(3)
C13 C18 1.420(3)
C14 C15 1.405(3)
C14 C19 1.526(3)
C15 C16 1.386(3)
C15 H15 0.9500
C16 C17 1.391(3)
C16 C22 1.529(3)
C17 C18 1.401(3)
C17 H17 0.9500
C18 C25 1.524(3)
C19 C21 1.527(5)
C19 C20 1.532(4)
C19 H19 1.0000
C20 H20A 0.9800
C20 H20B 0.9800
C20 H20C 0.9800
C21 H21A 0.9800
C21 H21B 0.9800
C21 H21C 0.9800
C22 C24 1.531(3)
C22 C23 1.534(4)
C22 H22 1.0000
C23 H23A 0.9800
C23 H23B 0.9800
C23 H23C 0.9800
C24 H24A 0.9800
C24 H24B 0.9800
C24 H24C 0.9800
C25 C27 1.534(3)
C25 C26 1.543(4)
C25 H25 1.0000
C26 H26A 0.9800
C26 H26B 0.9800
C26 H26C 0.9800
C27 H27A 0.9800
C27 H27B 0.9800
C27 H27C 0.9800
C28 C29 1.415(4)
C28 C33 1.415(4)
C29 C30 1.401(4)
C29 C34 1.520(4)
C30 C31 1.388(5)
C30 H30 0.9500
C31 C32 1.383(5)
C31 C37B 1.552(7)
C31 C37 1.557(5)
C32 C33 1.397(4)
C32 H32 0.9500
C33 C40 1.524(4)
C34 C36 1.537(4)
C34 C35 1.537(4)
C34 H34 1.0000
C35 H35A 0.9800
C35 H35B 0.9800
C35 H35C 0.9800
C36 H36A 0.9800
C36 H36B 0.9800
C36 H36C 0.9800
C37 C38 1.514(6)
C37 C39 1.514(6)
C37 H37 1.0000
C38 H38A 0.9800
C38 H38B 0.9800
C38 H38C 0.9800
C39 H39A 0.9800
C39 H39B 0.9800
C39 H39C 0.9800
C37B C38B 1.505(9)
C37B C39B 1.521(8)
C37B H37B 1.0000
C38B H38D 0.9800
C38B H38E 0.9800
C38B H38F 0.9800
C39B H39D 0.9800
C39B H39E 0.9800
C39B H39F 0.9800
C40 C41 1.536(4)
C40 C42 1.542(4)
C40 H40 1.0000
C41 H41A 0.9800
C41 H41B 0.9800
C41 H41C 0.9800
C42 H42A 0.9800
C42 H42B 0.9800
C42 H42C 0.9800
C43 C48 1.411(3)
C43 C44 1.418(3)
C44 C45 1.414(3)
C44 C55 1.512(3)
C45 C46 1.396(3)
C45 C49 1.526(3)
C46 C47 1.396(4)
C46 H46 0.9500
C47 C48 1.408(3)
C47 C52 1.524(4)
C48 C70 1.511(3)
C49 C50 1.535(4)
C49 C51 1.540(4)
C49 H49 1.0000
C50 H50A 0.9800
C50 H50B 0.9800
C50 H50C 0.9800
C51 H51A 0.9800
C51 H51B 0.9800
C51 H51C 0.9800
C52 C54 1.535(4)
C52 C53 1.541(5)
C52 H52 1.0000
C53 H53A 0.9800
C53 H53B 0.9800
C53 H53C 0.9800
C54 H54A 0.9800
C54 H54B 0.9800
C54 H54C 0.9800
C55 C56 1.412(3)
C55 C60 1.413(3)
C56 C57 1.407(4)
C56 C61 1.522(4)
C57 C58 1.384(4)
C57 H57 0.9500
C58 C59 1.395(4)
C58 C64 1.530(4)
C59 C60 1.396(3)
C59 H59 0.9500
C60 C67 1.523(4)
C61 C63 1.532(4)
C61 C62 1.536(4)
C61 H61 1.0000
C62 H62A 0.9800
C62 H62B 0.9800
C62 H62C 0.9800
C63 H63A 0.9800
C63 H63B 0.9800
C63 H63C 0.9800
C64 C65 1.522(4)
C64 C66 1.530(4)
C64 H64 1.0000
C65 H65A 0.9800
C65 H65B 0.9800
C65 H65C 0.9800
C66 H66A 0.9800
C66 H66B 0.9800
C66 H66C 0.9800
C67 C68 1.533(4)
C67 C69 1.541(4)
C67 H67 1.0000
C68 H68A 0.9800
C68 H68B 0.9800
C68 H68C 0.9800
C69 H69A 0.9800
C69 H69B 0.9800
C69 H69C 0.9800
C70 C71 1.412(3)
C70 C75 1.413(3)
C71 C72 1.402(3)
C71 C76 1.522(3)
C72 C73 1.388(3)
C72 H72 0.9500
C73 C74 1.391(3)
C73 C79 1.528(3)
C74 C75 1.400(3)
C74 H74 0.9500
C75 C82 1.528(3)
C76 C77 1.530(4)
C76 C78 1.538(4)
C76 H76 1.0000
C77 H77A 0.9800
C77 H77B 0.9800
C77 H77C 0.9800
C78 H78A 0.9800
C78 H78B 0.9800
C78 H78C 0.9800
C79 C80 1.524(4)
C79 C81 1.535(4)
C79 H79 1.0000
C80 H80A 0.9800
C80 H80B 0.9800
C80 H80C 0.9800
C81 H81A 0.9800
C81 H81B 0.9800
C81 H81C 0.9800
C82 C83 1.534(4)
C82 C84 1.536(4)
C82 H82 1.0000
C83 H83A 0.9800
C83 H83B 0.9800
C83 H83C 0.9800
C84 H84A 0.9800
C84 H84B 0.9800
C84 H84C 0.9800
C91 C92 1.3900
C91 C96 1.3900
C91 C97 1.464(7)
C92 C93 1.3900
C92 H92 0.9500
C93 C94 1.3900
C93 H93 0.9500
C94 C95 1.3900
C94 H94 0.9500
C95 C96 1.3900
C95 H95 0.9500
C96 H96 0.9500
C97 H97A 0.9800
C97 H97B 0.9800
C97 H97C 0.9800
C91B C92B 1.3900
C91B C96B 1.3900
C91B C97B 1.465(16)
C92B C93B 1.3900
C92B H92B 0.9500
C93B C94B 1.3900
C93B H93B 0.9500
C94B C95B 1.3900
C94B H94B 0.9500
C95B C96B 1.3900
C95B H95B 0.9500
C96B H96B 0.9500
C97B H97D 0.9800
C97B H97E 0.9800
C97B H97F 0.9800
C101 C102 1.3900
C101 C106 1.3900
C101 C107 1.537(9)
C102 C103 1.3900
C102 H102 0.9500
C103 C104 1.3900
C103 H103 0.9500
C104 C105 1.3900
C104 H104 0.9500
C105 C106 1.3900
C105 H105 0.9500
C106 H106 0.9500
C107 H10A 0.9800
C107 H10B 0.9800
C107 H10C 0.9800

loop_
_geom_torsion_atom_site_label_1
_geom_torsion_atom_site_label_2
_geom_torsion_atom_site_label_3
_geom_torsion_atom_site_label_4
_geom_torsion
C6 C1 C2 C3 -0.8(3)
Pb1 C1 C2 C3 -165.16(17)
C6 C1 C2 C13 176.8(2)
Pb1 C1 C2 C13 12.4(3)
C1 C2 C3 C4 -2.0(3)
C13 C2 C3 C4 -179.5(2)
C1 C2 C3 C7 177.2(2)
C13 C2 C3 C7 -0.3(4)
C2 C3 C4 C5 3.0(4)
C7 C3 C4 C5 -176.2(2)
C3 C4 C5 C6 -1.0(4)
C3 C4 C5 C10 178.5(2)
C2 C1 C6 C5 2.8(4)
Pb1 C1 C6 C5 167.01(18)
C2 C1 C6 C28 -174.8(2)
Pb1 C1 C6 C28 -10.6(3)
C4 C5 C6 C1 -1.9(4)
C10 C5 C6 C1 178.6(2)
C4 C5 C6 C28 175.7(2)
C10 C5 C6 C28 -3.8(4)
C4 C3 C7 C8 -67.9(3)
C2 C3 C7 C8 112.9(3)
C4 C3 C7 C9 54.7(3)
C2 C3 C7 C9 -124.5(3)
C4 C5 C10 C11 69.5(3)
C6 C5 C10 C11 -110.9(3)
C4 C5 C10 C12 -54.1(3)
C6 C5 C10 C12 125.4(3)
C1 C2 C13 C14 -80.9(3)
C3 C2 C13 C14 96.6(3)
C1 C2 C13 C18 97.5(3)
C3 C2 C13 C18 -84.9(3)
C18 C13 C14 C15 1.8(4)
C2 C13 C14 C15 -179.7(2)
C18 C13 C14 C19 174.1(2)
C2 C13 C14 C19 -7.4(4)
C13 C14 C15 C16 -0.8(4)
C19 C14 C15 C16 -173.4(2)
C14 C15 C16 C17 -0.9(4)
C14 C15 C16 C22 175.8(2)
C15 C16 C17 C18 1.6(4)
C22 C16 C17 C18 -175.2(2)
C16 C17 C18 C13 -0.5(4)
C16 C17 C18 C25 178.6(2)
C14 C13 C18 C17 -1.2(3)
C2 C13 C18 C17 -179.6(2)
C14 C13 C18 C25 179.7(2)
C2 C13 C18 C25 1.3(3)
C15 C14 C19 C21 68.2(3)
C13 C14 C19 C21 -104.2(3)
C15 C14 C19 C20 -54.1(3)
C13 C14 C19 C20 133.5(3)
C15 C16 C22 C24 -75.2(3)
C17 C16 C22 C24 101.5(3)
C15 C16 C22 C23 48.4(3)
C17 C16 C22 C23 -134.9(2)
C17 C18 C25 C27 -47.7(3)
C13 C18 C25 C27 131.4(2)
C17 C18 C25 C26 75.6(3)
C13 C18 C25 C26 -105.3(3)
C1 C6 C28 C29 -97.3(3)
C5 C6 C28 C29 85.2(3)
C1 C6 C28 C33 84.8(3)
C5 C6 C28 C33 -92.8(3)
C33 C28 C29 C30 -1.1(4)
C6 C28 C29 C30 -179.1(2)
C33 C28 C29 C34 179.9(2)
C6 C28 C29 C34 1.9(3)
C28 C29 C30 C31 0.3(4)
C34 C29 C30 C31 179.3(3)
C29 C30 C31 C32 0.0(5)
C29 C30 C31 C37B 171.9(4)
C29 C30 C31 C37 -178.8(3)
C30 C31 C32 C33 0.4(5)
C37B C31 C32 C33 -168.6(6)
C37 C31 C32 C33 179.4(3)
C31 C32 C33 C28 -1.3(4)
C31 C32 C33 C40 174.1(3)
C29 C28 C33 C32 1.6(4)
C6 C28 C33 C32 179.6(2)
C29 C28 C33 C40 -173.6(2)
C6 C28 C33 C40 4.4(4)
C30 C29 C34 C36 40.0(3)
C28 C29 C34 C36 -141.1(3)
C30 C29 C34 C35 -83.9(3)
C28 C29 C34 C35 95.0(3)
C32 C31 C37 C38 -141.4(4)
C30 C31 C37 C38 37.4(6)
C32 C31 C37 C39 97.5(4)
C30 C31 C37 C39 -83.6(5)
C32 C31 C37B C38B -93.7(9)
C30 C31 C37B C38B 96.4(8)
C32 C31 C37B C39B 21.5(10)
C30 C31 C37B C39B -148.4(6)
C32 C33 C40 C41 55.7(3)
C28 C33 C40 C41 -129.1(3)
C32 C33 C40 C42 -67.2(3)
C28 C33 C40 C42 108.1(3)
C48 C43 C44 C45 -3.3(3)
Pb2 C43 C44 C45 -164.30(18)
C48 C43 C44 C55 173.6(2)
Pb2 C43 C44 C55 12.6(3)
C43 C44 C45 C46 3.4(4)
C55 C44 C45 C46 -173.4(2)
C43 C44 C45 C49 -177.7(2)
C55 C44 C45 C49 5.5(4)
C44 C45 C46 C47 -0.1(4)
C49 C45 C46 C47 -179.0(3)
C45 C46 C47 C48 -3.3(4)
C45 C46 C47 C52 174.7(3)
C46 C47 C48 C43 3.3(4)
C52 C47 C48 C43 -174.6(2)
C46 C47 C48 C70 -173.7(2)
C52 C47 C48 C70 8.4(4)
C44 C43 C48 C47 -0.1(4)
Pb2 C43 C48 C47 160.85(19)
C44 C43 C48 C70 176.9(2)
Pb2 C43 C48 C70 -22.1(3)
C46 C45 C49 C50 -71.2(3)
C44 C45 C49 C50 110.0(3)
C46 C45 C49 C51 50.7(3)
C44 C45 C49 C51 -128.2(3)
C46 C47 C52 C54 -49.3(4)
C48 C47 C52 C54 128.6(3)
C46 C47 C52 C53 74.9(3)
C48 C47 C52 C53 -107.2(3)
C45 C44 C55 C56 94.2(3)
C43 C44 C55 C56 -82.6(3)
C45 C44 C55 C60 -85.5(3)
C43 C44 C55 C60 97.7(3)
C60 C55 C56 C57 0.6(4)
C44 C55 C56 C57 -179.2(2)
C60 C55 C56 C61 174.7(2)
C44 C55 C56 C61 -5.0(4)
C55 C56 C57 C58 -0.6(4)
C61 C56 C57 C58 -175.0(2)
C56 C57 C58 C59 -0.2(4)
C56 C57 C58 C64 177.4(2)
C57 C58 C59 C60 1.2(4)
C64 C58 C59 C60 -176.5(2)
C58 C59 C60 C55 -1.2(4)
C58 C59 C60 C67 179.3(2)
C56 C55 C60 C59 0.3(3)
C44 C55 C60 C59 -179.9(2)
C56 C55 C60 C67 179.7(2)
C44 C55 C60 C67 -0.6(4)
C57 C56 C61 C63 72.1(3)
C55 C56 C61 C63 -102.2(3)
C57 C56 C61 C62 -50.9(3)
C55 C56 C61 C62 134.9(3)
C57 C58 C64 C65 25.2(4)
C59 C58 C64 C65 -157.3(3)
C57 C58 C64 C66 -99.1(3)
C59 C58 C64 C66 78.4(3)
C59 C60 C67 C68 73.5(3)
C55 C60 C67 C68 -105.9(3)
C59 C60 C67 C69 -50.4(3)
C55 C60 C67 C69 130.2(3)
C47 C48 C70 C71 90.7(3)
C43 C48 C70 C71 -86.3(3)
C47 C48 C70 C75 -87.3(3)
C43 C48 C70 C75 95.7(3)
C75 C70 C71 C72 -2.0(3)
C48 C70 C71 C72 -180.0(2)
C75 C70 C71 C76 178.7(2)
C48 C70 C71 C76 0.7(3)
C70 C71 C72 C73 0.3(4)
C76 C71 C72 C73 179.7(2)
C71 C72 C73 C74 0.9(4)
C71 C72 C73 C79 178.9(2)
C72 C73 C74 C75 -0.5(4)
C79 C73 C74 C75 -178.4(2)
C73 C74 C75 C70 -1.2(4)
C73 C74 C75 C82 176.5(2)
C71 C70 C75 C74 2.4(3)
C48 C70 C75 C74 -179.7(2)
C71 C70 C75 C82 -175.2(2)
C48 C70 C75 C82 2.7(4)
C72 C71 C76 C77 -76.0(3)
C70 C71 C76 C77 103.3(3)
C72 C71 C76 C78 47.1(3)
C70 C71 C76 C78 -133.5(2)
C72 C73 C79 C80 141.6(2)
C74 C73 C79 C80 -40.4(3)
C72 C73 C79 C81 -94.5(3)
C74 C73 C79 C81 83.5(3)
C74 C75 C82 C83 60.1(3)
C70 C75 C82 C83 -122.3(3)
C74 C75 C82 C84 -61.7(3)
C70 C75 C82 C84 115.9(3)
C96 C91 C92 C93 0.0
C97 C91 C92 C93 176.2(4)
C91 C92 C93 C94 0.0
C92 C93 C94 C95 0.0
C93 C94 C95 C96 0.0
C94 C95 C96 C91 0.0
C92 C91 C96 C95 0.0
C97 C91 C96 C95 -176.6(4)
C96B C91B C92B C93B 0.0
C97B C91B C92B C93B -179.9(3)
C91B C92B C93B C94B 0.0
C92B C93B C94B C95B 0.0
C93B C94B C95B C96B 0.0
C94B C95B C96B C91B 0.0
C92B C91B C96B C95B 0.0
C97B C91B C96B C95B 179.9(3)
C106 C101 C102 C103 0.0
C107 C101 C102 C103 179.9(2)
C101 C102 C103 C104 0.0
C102 C103 C104 C105 0.0
C103 C104 C105 C106 0.0
C104 C105 C106 C101 0.0
C102 C101 C106 C105 0.0
C107 C101 C106 C105 -179.9(2)
